data_4119983
loop_
_publ_author_name
'Alexander G. Tskhovrebov'
'Basile Vuichoud'
'Euro Solari'
'Rosario Scopelliti'
'Kay Severin'

_publ_section_title
;
 Adducts of Nitrous Oxide and N-Heterocyclic Carbenes: Syntheses,
 Structures, and Reactivity
;
_journal_name_full 'Journal of the American Chemical Society'
_journal_page_first 9486
_journal_page_last 9492
_journal_paper_doi 10.1021/ja4030287
_journal_volume 135
_journal_year 2013
_chemical_formula_moiety '2(C29 H40 Cl3 Cr N4 O3), C4 H8 O'
_chemical_formula_sum 'C62 H88 Cl6 Cr2 N8 O7'
_chemical_formula_weight 1374.10
_space_group_IT_number 15
_symmetry_cell_setting monoclinic
_symmetry_space_group_name_Hall '-C 2yc'
_symmetry_space_group_name_H-M 'C 1 2/c 1'
_atom_sites_solution_hydrogens geom
_atom_sites_solution_primary direct
_atom_sites_solution_secondary difmap
_audit_creation_method SHELXL-97
_audit_update_record
;
2013-02-19 # Formatted by publCIF
;
_cell_angle_alpha 90.00
_cell_angle_beta 104.925(18)
_cell_angle_gamma 90.00
_cell_formula_units_Z 4
_cell_length_a 37.299(8)
_cell_length_b 8.4594(18)
_cell_length_c 22.507(6)
_cell_measurement_reflns_used 143
_cell_measurement_temperature 100(2)
_cell_measurement_theta_max 22
_cell_measurement_theta_min 3
_cell_volume 6862(3)
_computing_cell_refinement 'Dirax/lsq (Duisenberg & Schreurs, 1989-2000)'
_computing_data_collection 'Collect (Bruker AXS BV, 1997-2004)'
_computing_data_reduction 'EvalCCD (Duisenberg & Schreurs, 1990-2000)'
_computing_molecular_graphics 'Bruker SHELXTL'
_computing_publication_material 'Bruker SHELXTL'
_computing_structure_refinement 'SHELXL-97 (Sheldrick, 1997)'
_computing_structure_solution 'SHELXS-97 (Sheldrick, 1990)'
_diffrn_ambient_temperature 100(2)
_diffrn_measured_fraction_theta_full 0.996
_diffrn_measured_fraction_theta_max 0.996
_diffrn_measurement_device_type 'Bruker APEX II CCD'
_diffrn_measurement_method 'phi and omega scans'
_diffrn_radiation_monochromator graphite
_diffrn_radiation_source 'fine-focus sealed tube'
_diffrn_radiation_type MoK\a
_diffrn_radiation_wavelength 0.71073
_diffrn_reflns_av_R_equivalents 0.0895
_diffrn_reflns_av_sigmaI/netI 0.0737
_diffrn_reflns_limit_h_max 44
_diffrn_reflns_limit_h_min -44
_diffrn_reflns_limit_k_max 10
_diffrn_reflns_limit_k_min -10
_diffrn_reflns_limit_l_max 27
_diffrn_reflns_limit_l_min -27
_diffrn_reflns_number 36668
_diffrn_reflns_theta_full 25.30
_diffrn_reflns_theta_max 25.30
_diffrn_reflns_theta_min 3.25
_exptl_absorpt_coefficient_mu 0.605
_exptl_absorpt_correction_T_max 0.7452
_exptl_absorpt_correction_T_min 0.4828
_exptl_absorpt_correction_type multi-scan
_exptl_absorpt_process_details 'SADABS 2008, Bruker AXS, 2008'
_exptl_crystal_colour colourless
_exptl_crystal_density_diffrn 1.330
_exptl_crystal_description needle
_exptl_crystal_F_000 2888
_exptl_crystal_size_max 0.47
_exptl_crystal_size_mid 0.11
_exptl_crystal_size_min 0.07
_refine_diff_density_max 0.723
_refine_diff_density_min -0.481
_refine_diff_density_rms 0.086
_refine_ls_extinction_method none
_refine_ls_goodness_of_fit_ref 1.116
_refine_ls_hydrogen_treatment constr
_refine_ls_matrix_type full
_refine_ls_number_parameters 406
_refine_ls_number_reflns 6208
_refine_ls_number_restraints 34
_refine_ls_restrained_S_all 1.118
_refine_ls_R_factor_all 0.1027
_refine_ls_R_factor_gt 0.0609
_refine_ls_shift/su_max 0.000
_refine_ls_shift/su_mean 0.000
_refine_ls_structure_factor_coef Fsqd
_refine_ls_weighting_details 'calc w=1/[\s^2^(Fo^2^)+(0.0316P)^2^+29.8381P] where P=(Fo^2^+2Fc^2^)/3'
_refine_ls_weighting_scheme calc
_refine_ls_wR_factor_gt 0.1149
_refine_ls_wR_factor_ref 0.1317
_reflns_number_gt 4280
_reflns_number_total 6208
_reflns_threshold_expression >2sigma(I)
_cod_data_source_file ja4030287_si_011.cif
_cod_data_source_block al362
_cod_original_sg_symbol_H-M 'C 2/c'
_cod_database_code 4119983

loop_
_symmetry_equiv_pos_as_xyz
'x, y, z'
'-x, y, -z+1/2'
'x+1/2, y+1/2, z'
'-x+1/2, y+1/2, -z+1/2'
'-x, -y, -z'
'x, -y, z-1/2'
'-x+1/2, -y+1/2, -z'
'x+1/2, -y+1/2, z-1/2'

loop_
_atom_site_label
_atom_site_type_symbol
_atom_site_fract_x
_atom_site_fract_y
_atom_site_fract_z
_atom_site_U_iso_or_equiv
_atom_site_adp_type
_atom_site_occupancy
_atom_site_symmetry_multiplicity
_atom_site_calc_flag
_atom_site_refinement_flags
_atom_site_disorder_assembly
_atom_site_disorder_group
Cr1 Cr 0.139121(19) 0.53662(8) 0.24888(3) 0.01985(18) Uani 1 1 d . . .
Cl1 Cl 0.18376(3) 0.45450(12) 0.33706(4) 0.0201(2) Uani 1 1 d . . .
Cl2 Cl 0.11175(3) 0.70530(13) 0.30579(5) 0.0241(3) Uani 1 1 d . . .
Cl3 Cl 0.09522(3) 0.61394(14) 0.16041(5) 0.0315(3) Uani 1 1 d . . .
O1 O 0.16195(8) 0.3798(3) 0.20321(12) 0.0257(7) Uani 1 1 d . . .
O2 O 0.17435(8) 0.7066(3) 0.23482(13) 0.0261(7) Uani 1 1 d . . .
O3 O 0.10576(8) 0.3551(3) 0.26020(12) 0.0242(7) Uani 1 1 d . . .
N1 N 0.11558(9) 0.2471(4) 0.01361(14) 0.0188(8) Uani 1 1 d . . .
N2 N 0.16998(9) 0.3486(4) 0.02022(14) 0.0167(7) Uani 1 1 d . . .
N3 N 0.15447(10) 0.2676(4) 0.11606(15) 0.0251(9) Uani 1 1 d . . .
N4 N 0.15632(10) 0.3987(4) 0.14337(15) 0.0272(9) Uani 1 1 d . . .
C1 C 0.14740(11) 0.2919(5) 0.05277(17) 0.0184(9) Uani 1 1 d . . .
C2 C 0.11791(11) 0.2773(5) -0.04624(18) 0.0196(9) Uani 1 1 d . . .
H2 H 0.0992 0.2574 -0.0829 0.024 Uiso 1 1 calc R . .
C3 C 0.15162(11) 0.3399(5) -0.04245(18) 0.0218(10) Uani 1 1 d . . .
H3 H 0.1611 0.3721 -0.0758 0.026 Uiso 1 1 calc R . .
C4 C 0.08354(11) 0.1877(5) 0.03242(17) 0.0226(10) Uani 1 1 d . . .
C5 C 0.05507(12) 0.2943(5) 0.03319(18) 0.0244(10) Uani 1 1 d . . .
C6 C 0.02537(12) 0.2334(6) 0.05416(19) 0.0306(11) Uani 1 1 d . . .
H6 H 0.0055 0.3017 0.0559 0.037 Uiso 1 1 calc R . .
C7 C 0.02417(12) 0.0778(6) 0.07226(19) 0.0300(11) Uani 1 1 d . . .
C8 C 0.05314(12) -0.0240(6) 0.06968(18) 0.0269(10) Uani 1 1 d . . .
H8 H 0.0524 -0.1310 0.0821 0.032 Uiso 1 1 calc R . .
C9 C 0.08338(12) 0.0294(5) 0.04906(18) 0.0235(10) Uani 1 1 d . . .
C10 C 0.05618(13) 0.4635(5) 0.0141(2) 0.0332(11) Uani 1 1 d . . .
H10A H 0.0808 0.5077 0.0327 0.050 Uiso 1 1 calc R . .
H10B H 0.0374 0.5240 0.0278 0.050 Uiso 1 1 calc R . .
H10C H 0.0510 0.4695 -0.0308 0.050 Uiso 1 1 calc R . .
C11 C -0.00839(13) 0.0160(7) 0.0953(2) 0.0435(14) Uani 1 1 d . . .
H11A H -0.0188 -0.0783 0.0718 0.065 Uiso 1 1 calc R . .
H11B H -0.0276 0.0978 0.0898 0.065 Uiso 1 1 calc R . .
H11C H 0.0003 -0.0111 0.1389 0.065 Uiso 1 1 calc R . .
C12 C 0.11393(13) -0.0821(5) 0.0444(2) 0.0333(12) Uani 1 1 d . . .
H12A H 0.1140 -0.0948 0.0012 0.050 Uiso 1 1 calc R . .
H12B H 0.1099 -0.1851 0.0615 0.050 Uiso 1 1 calc R . .
H12C H 0.1379 -0.0391 0.0675 0.050 Uiso 1 1 calc R . .
C13 C 0.20814(11) 0.3975(5) 0.04623(17) 0.0171(9) Uani 1 1 d . . .
C14 C 0.23439(12) 0.2822(5) 0.06940(17) 0.0195(9) Uani 1 1 d . . .
C15 C 0.27084(11) 0.3317(5) 0.09429(18) 0.0202(9) Uani 1 1 d . . .
H15 H 0.2892 0.2550 0.1113 0.024 Uiso 1 1 calc R . .
C16 C 0.28111(11) 0.4911(5) 0.09490(18) 0.0202(9) Uani 1 1 d . . .
C17 C 0.25347(11) 0.6021(5) 0.07093(18) 0.0212(10) Uani 1 1 d . . .
H17 H 0.2601 0.7106 0.0714 0.025 Uiso 1 1 calc R . .
C18 C 0.21653(11) 0.5597(5) 0.04639(18) 0.0206(9) Uani 1 1 d . . .
C19 C 0.22452(12) 0.1082(5) 0.06793(19) 0.0233(10) Uani 1 1 d . . .
H19A H 0.2083 0.0890 0.0952 0.035 Uiso 1 1 calc R . .
H19B H 0.2472 0.0455 0.0818 0.035 Uiso 1 1 calc R . .
H19C H 0.2116 0.0777 0.0259 0.035 Uiso 1 1 calc R . .
C20 C 0.32093(11) 0.5401(5) 0.1195(2) 0.0273(10) Uani 1 1 d . . .
H20A H 0.3304 0.5824 0.0859 0.041 Uiso 1 1 calc R . .
H20B H 0.3358 0.4483 0.1376 0.041 Uiso 1 1 calc R . .
H20C H 0.3226 0.6217 0.1510 0.041 Uiso 1 1 calc R . .
C21 C 0.18677(12) 0.6804(5) 0.0220(2) 0.0314(11) Uani 1 1 d . . .
H21A H 0.1972 0.7868 0.0305 0.047 Uiso 1 1 calc R . .
H21B H 0.1666 0.6665 0.0420 0.047 Uiso 1 1 calc R . .
H21C H 0.1772 0.6665 -0.0225 0.047 Uiso 1 1 calc R . .
C22 C 0.21298(12) 0.6773(5) 0.2345(2) 0.0303(11) Uani 1 1 d . . .
H22A H 0.2150 0.5835 0.2092 0.036 Uiso 1 1 calc R . .
H22B H 0.2286 0.6603 0.2768 0.036 Uiso 1 1 calc R . .
C23 C 0.22449(15) 0.8266(6) 0.2067(2) 0.0419(13) Uani 1 1 d . . .
H23A H 0.2514 0.8473 0.2230 0.050 Uiso 1 1 calc R . .
H23B H 0.2187 0.8189 0.1613 0.050 Uiso 1 1 calc R . .
C24 C 0.20143(13) 0.9546(6) 0.2266(2) 0.0323(11) Uani 1 1 d . . .
H24A H 0.2125 0.9875 0.2696 0.039 Uiso 1 1 calc R . .
H24B H 0.1987 1.0482 0.1995 0.039 Uiso 1 1 calc R . .
C25 C 0.16463(13) 0.8725(5) 0.2202(2) 0.0298(11) Uani 1 1 d . . .
H25A H 0.1514 0.9174 0.2492 0.036 Uiso 1 1 calc R . .
H25B H 0.1487 0.8831 0.1778 0.036 Uiso 1 1 calc R . .
C26 C 0.09362(12) 0.3216(5) 0.31599(19) 0.0265(11) Uani 1 1 d . . .
H26A H 0.0731 0.3931 0.3190 0.032 Uiso 1 1 calc R . .
H26B H 0.1144 0.3347 0.3532 0.032 Uiso 1 1 calc R . .
C27 C 0.08060(13) 0.1514(6) 0.3089(2) 0.0331(12) Uani 1 1 d . . .
H27A H 0.0604 0.1333 0.3292 0.040 Uiso 1 1 calc R . .
H27B H 0.1013 0.0778 0.3263 0.040 Uiso 1 1 calc R . .
C28 C 0.06680(13) 0.1317(6) 0.2394(2) 0.0350(12) Uani 1 1 d . . .
H28A H 0.0672 0.0192 0.2274 0.042 Uiso 1 1 calc R . .
H28B H 0.0413 0.1735 0.2240 0.042 Uiso 1 1 calc R . .
C29 C 0.09419(13) 0.2274(5) 0.2154(2) 0.0312(11) Uani 1 1 d . . .
H29A H 0.1157 0.1619 0.2127 0.037 Uiso 1 1 calc R . .
H29B H 0.0824 0.2707 0.1741 0.037 Uiso 1 1 calc R . .
O4 O -0.002(2) 0.4313(9) 0.2534(16) 0.064(4) Uani 0.50 1 d PDU A -1
C30 C 0.0060(3) 0.4732(16) 0.1945(6) 0.054(3) Uani 0.50 1 d PDU A -1
H30A H -0.0061 0.3964 0.1623 0.065 Uiso 0.50 1 calc PR A -1
H30B H 0.0331 0.4701 0.1987 0.065 Uiso 0.50 1 calc PR A -1
C31 C -0.0084(4) 0.6339(16) 0.1768(9) 0.090(5) Uani 0.50 1 d PDU A -1
H31A H -0.0356 0.6345 0.1590 0.108 Uiso 0.50 1 calc PR A -1
H31B H 0.0040 0.6845 0.1478 0.108 Uiso 0.50 1 calc PR A -1
C32 C 0.0025(11) 0.7098(19) 0.2398(11) 0.091(6) Uani 0.50 1 d PDU A -1
H32A H -0.0129 0.8044 0.2411 0.110 Uiso 0.50 1 calc PR A -1
H32B H 0.0289 0.7417 0.2504 0.110 Uiso 0.50 1 calc PR A -1
C33 C -0.0042(5) 0.583(2) 0.2845(8) 0.077(4) Uani 0.50 1 d PDU A -1
H33A H 0.0150 0.5888 0.3241 0.093 Uiso 0.50 1 calc PR A -1
H33B H -0.0289 0.5964 0.2924 0.093 Uiso 0.50 1 calc PR A -1

loop_
_atom_site_aniso_label
_atom_site_aniso_U_11
_atom_site_aniso_U_22
_atom_site_aniso_U_33
_atom_site_aniso_U_23
_atom_site_aniso_U_13
_atom_site_aniso_U_12
Cr1 0.0225(4) 0.0239(4) 0.0144(3) -0.0006(3) 0.0069(3) -0.0031(3)
Cl1 0.0192(6) 0.0230(5) 0.0191(5) -0.0003(4) 0.0067(4) 0.0005(5)
Cl2 0.0230(6) 0.0285(6) 0.0219(5) 0.0000(5) 0.0078(4) 0.0027(5)
Cl3 0.0343(7) 0.0367(7) 0.0200(5) 0.0050(5) 0.0006(5) -0.0018(5)
O1 0.0373(19) 0.0312(18) 0.0125(14) -0.0040(13) 0.0133(13) -0.0076(15)
O2 0.0230(17) 0.0248(17) 0.0339(17) 0.0018(14) 0.0135(14) -0.0006(14)
O3 0.0262(17) 0.0291(17) 0.0193(15) -0.0024(13) 0.0092(13) -0.0094(14)
N1 0.0147(19) 0.028(2) 0.0148(17) 0.0046(15) 0.0064(14) 0.0018(16)
N2 0.0169(19) 0.0191(18) 0.0156(17) 0.0021(14) 0.0071(14) -0.0001(15)
N3 0.032(2) 0.026(2) 0.0177(18) -0.0019(16) 0.0063(16) 0.0058(17)
N4 0.035(2) 0.028(2) 0.0208(19) -0.0019(17) 0.0118(17) 0.0004(18)
C1 0.021(2) 0.020(2) 0.016(2) 0.0014(17) 0.0071(18) 0.0022(19)
C2 0.020(2) 0.024(2) 0.016(2) 0.0013(18) 0.0062(18) 0.0007(19)
C3 0.021(2) 0.027(2) 0.018(2) 0.0025(18) 0.0077(18) 0.003(2)
C4 0.016(2) 0.041(3) 0.013(2) 0.0031(19) 0.0061(17) 0.000(2)
C5 0.020(2) 0.034(3) 0.017(2) 0.0008(19) 0.0014(18) 0.008(2)
C6 0.015(2) 0.054(3) 0.023(2) -0.005(2) 0.0052(19) 0.010(2)
C7 0.017(2) 0.055(3) 0.019(2) 0.001(2) 0.0081(19) -0.004(2)
C8 0.024(3) 0.038(3) 0.021(2) 0.006(2) 0.0100(19) -0.006(2)
C9 0.020(2) 0.034(3) 0.018(2) 0.005(2) 0.0080(18) 0.002(2)
C10 0.032(3) 0.035(3) 0.030(3) 0.001(2) 0.004(2) 0.013(2)
C11 0.025(3) 0.078(4) 0.034(3) -0.004(3) 0.020(2) -0.012(3)
C12 0.034(3) 0.034(3) 0.035(3) 0.007(2) 0.014(2) 0.005(2)
C13 0.015(2) 0.024(2) 0.0124(19) -0.0002(17) 0.0045(16) -0.0015(19)
C14 0.025(2) 0.025(2) 0.013(2) -0.0022(18) 0.0113(18) 0.002(2)
C15 0.020(2) 0.023(2) 0.018(2) 0.0028(18) 0.0064(18) 0.0056(19)
C16 0.017(2) 0.027(2) 0.019(2) 0.0014(18) 0.0072(17) 0.0021(19)
C17 0.021(2) 0.019(2) 0.025(2) -0.0027(18) 0.0092(19) -0.0030(19)
C18 0.022(2) 0.024(2) 0.017(2) 0.0032(18) 0.0092(18) 0.0019(19)
C19 0.025(3) 0.024(2) 0.023(2) 0.0005(19) 0.0081(19) 0.000(2)
C20 0.019(2) 0.028(3) 0.033(2) 0.002(2) 0.003(2) -0.001(2)
C21 0.019(3) 0.026(3) 0.048(3) 0.007(2) 0.006(2) 0.002(2)
C22 0.023(3) 0.036(3) 0.037(3) 0.000(2) 0.016(2) -0.001(2)
C23 0.047(3) 0.038(3) 0.049(3) -0.004(2) 0.028(3) -0.010(3)
C24 0.038(3) 0.032(3) 0.030(3) 0.004(2) 0.014(2) -0.008(2)
C25 0.035(3) 0.023(3) 0.031(3) 0.005(2) 0.010(2) -0.001(2)
C26 0.024(3) 0.036(3) 0.023(2) 0.003(2) 0.0133(19) -0.003(2)
C27 0.024(3) 0.040(3) 0.038(3) 0.007(2) 0.013(2) -0.006(2)
C28 0.030(3) 0.032(3) 0.042(3) -0.001(2) 0.006(2) -0.009(2)
C29 0.034(3) 0.032(3) 0.026(2) -0.005(2) 0.003(2) -0.010(2)
O4 0.030(11) 0.081(5) 0.091(7) 0.014(11) 0.032(6) -0.001(10)
C30 0.033(6) 0.057(7) 0.082(9) 0.007(7) 0.033(6) 0.017(6)
C31 0.033(7) 0.097(10) 0.135(12) 0.052(9) 0.015(8) 0.011(7)
C32 0.040(9) 0.103(9) 0.125(14) 0.027(12) 0.011(11) 0.012(10)
C33 0.048(8) 0.115(11) 0.078(10) -0.006(9) 0.034(7) 0.015(9)

loop_
_atom_type_symbol
_atom_type_description
_atom_type_scat_dispersion_real
_atom_type_scat_dispersion_imag
_atom_type_scat_source
C C 0.0033 0.0016 'International Tables Vol C Tables 4.2.6.8 and 6.1.1.4'
H H 0.0000 0.0000 'International Tables Vol C Tables 4.2.6.8 and 6.1.1.4'
N N 0.0061 0.0033 'International Tables Vol C Tables 4.2.6.8 and 6.1.1.4'
O O 0.0106 0.0060 'International Tables Vol C Tables 4.2.6.8 and 6.1.1.4'
Cl Cl 0.1484 0.1585 'International Tables Vol C Tables 4.2.6.8 and 6.1.1.4'
Cr Cr 0.3209 0.6236 'International Tables Vol C Tables 4.2.6.8 and 6.1.1.4'

loop_
_geom_angle_atom_site_label_1
_geom_angle_atom_site_label_2
_geom_angle_atom_site_label_3
_geom_angle
O1 Cr1 O2 90.66(12)
O1 Cr1 O3 85.33(12)
O2 Cr1 O3 175.97(12)
O1 Cr1 Cl2 176.25(9)
O2 Cr1 Cl2 92.57(9)
O3 Cr1 Cl2 91.42(9)
O1 Cr1 Cl3 92.63(9)
O2 Cr1 Cl3 90.49(9)
O3 Cr1 Cl3 90.06(9)
Cl2 Cr1 Cl3 89.24(5)
O1 Cr1 Cl1 86.27(9)
O2 Cr1 Cl1 89.70(9)
O3 Cr1 Cl1 89.67(9)
Cl2 Cr1 Cl1 91.86(4)
Cl3 Cr1 Cl1 178.88(5)
N4 O1 Cr1 117.9(2)
C22 O2 C25 110.4(3)
C22 O2 Cr1 124.0(2)
C25 O2 Cr1 125.6(3)
C29 O3 C26 110.3(3)
C29 O3 Cr1 123.5(2)
C26 O3 Cr1 125.9(2)
C1 N1 C2 108.6(3)
C1 N1 C4 124.2(3)
C2 N1 C4 127.1(3)
C1 N2 C3 108.6(3)
C1 N2 C13 124.8(3)
C3 N2 C13 126.4(3)
N4 N3 C1 109.9(3)
N3 N4 O1 111.4(3)
N1 C1 N2 108.5(3)
N1 C1 N3 122.2(4)
N2 C1 N3 129.1(4)
C3 C2 N1 107.5(3)
C3 C2 H2 126.3
N1 C2 H2 126.3
C2 C3 N2 106.9(4)
C2 C3 H3 126.6
N2 C3 H3 126.6
C9 C4 C5 124.2(4)
C9 C4 N1 118.1(4)
C5 C4 N1 117.7(4)
C4 C5 C6 115.7(4)
C4 C5 C10 122.4(4)
C6 C5 C10 121.9(4)
C7 C6 C5 122.4(4)
C7 C6 H6 118.8
C5 C6 H6 118.8
C6 C7 C8 119.4(4)
C6 C7 C11 120.9(4)
C8 C7 C11 119.6(4)
C7 C8 C9 120.9(4)
C7 C8 H8 119.6
C9 C8 H8 119.6
C4 C9 C8 117.4(4)
C4 C9 C12 122.0(4)
C8 C9 C12 120.7(4)
C5 C10 H10A 109.5
C5 C10 H10B 109.5
H10A C10 H10B 109.5
C5 C10 H10C 109.5
H10A C10 H10C 109.5
H10B C10 H10C 109.5
C7 C11 H11A 109.5
C7 C11 H11B 109.5
H11A C11 H11B 109.5
C7 C11 H11C 109.5
H11A C11 H11C 109.5
H11B C11 H11C 109.5
C9 C12 H12A 109.5
C9 C12 H12B 109.5
H12A C12 H12B 109.5
C9 C12 H12C 109.5
H12A C12 H12C 109.5
H12B C12 H12C 109.5
C14 C13 C18 123.4(4)
C14 C13 N2 118.4(4)
C18 C13 N2 118.2(3)
C13 C14 C15 117.5(4)
C13 C14 C19 122.1(4)
C15 C14 C19 120.4(4)
C14 C15 C16 121.9(4)
C14 C15 H15 119.0
C16 C15 H15 119.0
C17 C16 C15 118.1(4)
C17 C16 C20 121.2(4)
C15 C16 C20 120.7(4)
C18 C17 C16 122.5(4)
C18 C17 H17 118.8
C16 C17 H17 118.8
C17 C18 C13 116.6(4)
C17 C18 C21 122.1(4)
C13 C18 C21 121.2(4)
C14 C19 H19A 109.5
C14 C19 H19B 109.5
H19A C19 H19B 109.5
C14 C19 H19C 109.5
H19A C19 H19C 109.5
H19B C19 H19C 109.5
C16 C20 H20A 109.5
C16 C20 H20B 109.5
H20A C20 H20B 109.5
C16 C20 H20C 109.5
H20A C20 H20C 109.5
H20B C20 H20C 109.5
C18 C21 H21A 109.5
C18 C21 H21B 109.5
H21A C21 H21B 109.5
C18 C21 H21C 109.5
H21A C21 H21C 109.5
H21B C21 H21C 109.5
O2 C22 C23 104.1(4)
O2 C22 H22A 110.9
C23 C22 H22A 110.9
O2 C22 H22B 110.9
C23 C22 H22B 110.9
H22A C22 H22B 109.0
C24 C23 C22 103.2(4)
C24 C23 H23A 111.1
C22 C23 H23A 111.1
C24 C23 H23B 111.1
C22 C23 H23B 111.1
H23A C23 H23B 109.1
C25 C24 C23 102.3(4)
C25 C24 H24A 111.3
C23 C24 H24A 111.3
C25 C24 H24B 111.3
C23 C24 H24B 111.3
H24A C24 H24B 109.2
O2 C25 C24 104.6(4)
O2 C25 H25A 110.8
C24 C25 H25A 110.8
O2 C25 H25B 110.8
C24 C25 H25B 110.8
H25A C25 H25B 108.9
O3 C26 C27 104.7(3)
O3 C26 H26A 110.8
C27 C26 H26A 110.8
O3 C26 H26B 110.8
C27 C26 H26B 110.8
H26A C26 H26B 108.9
C26 C27 C28 103.1(4)
C26 C27 H27A 111.1
C28 C27 H27A 111.1
C26 C27 H27B 111.1
C28 C27 H27B 111.1
H27A C27 H27B 109.1
C29 C28 C27 103.2(4)
C29 C28 H28A 111.1
C27 C28 H28A 111.1
C29 C28 H28B 111.1
C27 C28 H28B 111.1
H28A C28 H28B 109.1
O3 C29 C28 104.8(4)
O3 C29 H29A 110.8
C28 C29 H29A 110.8
O3 C29 H29B 110.8
C28 C29 H29B 110.8
H29A C29 H29B 108.9
C30 O4 C33 105.5(13)
O4 C30 C31 108.7(16)
O4 C30 H30A 109.9
C31 C30 H30A 109.9
O4 C30 H30B 109.9
C31 C30 H30B 109.9
H30A C30 H30B 108.3
C30 C31 C32 98.4(14)
C30 C31 H31A 112.1
C32 C31 H31A 112.1
C30 C31 H31B 112.1
C32 C31 H31B 112.1
H31A C31 H31B 109.7
C31 C32 C33 105.6(16)
C31 C32 H32A 110.6
C33 C32 H32A 110.6
C31 C32 H32B 110.6
C33 C32 H32B 110.6
H32A C32 H32B 108.8
O4 C33 C32 104.9(12)
O4 C33 H33A 110.8
C32 C33 H33A 110.8
O4 C33 H33B 110.8
C32 C33 H33B 110.8
H33A C33 H33B 108.8

loop_
_geom_bond_atom_site_label_1
_geom_bond_atom_site_label_2
_geom_bond_distance
Cr1 O1 1.998(3)
Cr1 O2 2.027(3)
Cr1 O3 2.034(3)
Cr1 Cl2 2.3222(13)
Cr1 Cl3 2.3226(14)
Cr1 Cl1 2.3435(13)
O1 N4 1.318(4)
O2 C22 1.464(5)
O2 C25 1.466(5)
O3 C29 1.465(5)
O3 C26 1.468(5)
N1 C1 1.338(5)
N1 C2 1.396(5)
N1 C4 1.456(5)
N2 C1 1.339(5)
N2 C3 1.402(5)
N2 C13 1.453(5)
N3 N4 1.261(5)
N3 C1 1.395(5)
C2 C3 1.347(6)
C2 H2 0.9500
C3 H3 0.9500
C4 C9 1.391(6)
C4 C5 1.397(6)
C5 C6 1.409(6)
C5 C10 1.498(6)
C6 C7 1.382(7)
C6 H6 0.9500
C7 C8 1.395(6)
C7 C11 1.529(6)
C8 C9 1.400(6)
C8 H8 0.9500
C9 C12 1.503(6)
C10 H10A 0.9800
C10 H10B 0.9800
C10 H10C 0.9800
C11 H11A 0.9800
C11 H11B 0.9800
C11 H11C 0.9800
C12 H12A 0.9800
C12 H12B 0.9800
C12 H12C 0.9800
C13 C14 1.386(6)
C13 C18 1.407(6)
C14 C15 1.394(6)
C14 C19 1.515(6)
C15 C16 1.401(6)
C15 H15 0.9500
C16 C17 1.396(6)
C16 C20 1.504(6)
C17 C18 1.393(6)
C17 H17 0.9500
C18 C21 1.504(6)
C19 H19A 0.9800
C19 H19B 0.9800
C19 H19C 0.9800
C20 H20A 0.9800
C20 H20B 0.9800
C20 H20C 0.9800
C21 H21A 0.9800
C21 H21B 0.9800
C21 H21C 0.9800
C22 C23 1.520(6)
C22 H22A 0.9900
C22 H22B 0.9900
C23 C24 1.520(7)
C23 H23A 0.9900
C23 H23B 0.9900
C24 C25 1.511(6)
C24 H24A 0.9900
C24 H24B 0.9900
C25 H25A 0.9900
C25 H25B 0.9900
C26 C27 1.515(6)
C26 H26A 0.9900
C26 H26B 0.9900
C27 C28 1.525(6)
C27 H27A 0.9900
C27 H27B 0.9900
C28 C29 1.509(6)
C28 H28A 0.9900
C28 H28B 0.9900
C29 H29A 0.9900
C29 H29B 0.9900
O4 C30 1.474(18)
O4 C33 1.475(14)
C30 C31 1.478(15)
C30 H30A 0.9900
C30 H30B 0.9900
C31 C32 1.515(17)
C31 H31A 0.9900
C31 H31B 0.9900
C32 C33 1.534(16)
C32 H32A 0.9900
C32 H32B 0.9900
C33 H33A 0.9900
C33 H33B 0.9900

loop_
_geom_torsion_atom_site_label_1
_geom_torsion_atom_site_label_2
_geom_torsion_atom_site_label_3
_geom_torsion_atom_site_label_4
_geom_torsion
O2 Cr1 O1 N4 -69.3(3)
O3 Cr1 O1 N4 111.0(3)
Cl3 Cr1 O1 N4 21.2(3)
Cl1 Cr1 O1 N4 -159.0(3)
O1 Cr1 O2 C22 -35.9(3)
Cl2 Cr1 O2 C22 142.2(3)
Cl3 Cr1 O2 C22 -128.5(3)
Cl1 Cr1 O2 C22 50.3(3)
O1 Cr1 O2 C25 140.4(3)
Cl2 Cr1 O2 C25 -41.5(3)
Cl3 Cr1 O2 C25 47.8(3)
Cl1 Cr1 O2 C25 -133.3(3)
O1 Cr1 O3 C29 -31.4(3)
Cl2 Cr1 O3 C29 150.5(3)
Cl3 Cr1 O3 C29 61.3(3)
Cl1 Cr1 O3 C29 -117.6(3)
O1 Cr1 O3 C26 140.8(3)
Cl2 Cr1 O3 C26 -37.3(3)
Cl3 Cr1 O3 C26 -126.5(3)
Cl1 Cr1 O3 C26 54.6(3)
C1 N3 N4 O1 178.2(3)
Cr1 O1 N4 N3 -146.6(3)
C2 N1 C1 N2 -0.4(5)
C4 N1 C1 N2 -176.4(4)
C2 N1 C1 N3 -175.9(4)
C4 N1 C1 N3 8.0(6)
C3 N2 C1 N1 0.2(4)
C13 N2 C1 N1 -175.0(3)
C3 N2 C1 N3 175.4(4)
C13 N2 C1 N3 0.2(7)
N4 N3 C1 N1 -113.5(4)
N4 N3 C1 N2 71.9(5)
C1 N1 C2 C3 0.4(5)
C4 N1 C2 C3 176.2(4)
N1 C2 C3 N2 -0.2(5)
C1 N2 C3 C2 0.0(5)
C13 N2 C3 C2 175.1(4)
C1 N1 C4 C9 -81.8(5)
C2 N1 C4 C9 103.0(5)
C1 N1 C4 C5 97.5(5)
C2 N1 C4 C5 -77.7(5)
C9 C4 C5 C6 1.9(6)
N1 C4 C5 C6 -177.4(3)
C9 C4 C5 C10 -179.2(4)
N1 C4 C5 C10 1.6(6)
C4 C5 C6 C7 -0.6(6)
C10 C5 C6 C7 -179.6(4)
C5 C6 C7 C8 -0.3(7)
C5 C6 C7 C11 179.5(4)
C6 C7 C8 C9 0.0(6)
C11 C7 C8 C9 -179.8(4)
C5 C4 C9 C8 -2.1(6)
N1 C4 C9 C8 177.2(3)
C5 C4 C9 C12 177.0(4)
N1 C4 C9 C12 -3.8(6)
C7 C8 C9 C4 1.1(6)
C7 C8 C9 C12 -178.0(4)
C1 N2 C13 C14 70.1(5)
C3 N2 C13 C14 -104.2(4)
C1 N2 C13 C18 -110.1(4)
C3 N2 C13 C18 75.6(5)
C18 C13 C14 C15 0.4(6)
N2 C13 C14 C15 -179.8(3)
C18 C13 C14 C19 -179.3(4)
N2 C13 C14 C19 0.4(5)
C13 C14 C15 C16 -1.4(6)
C19 C14 C15 C16 178.3(4)
C14 C15 C16 C17 1.5(6)
C14 C15 C16 C20 -177.3(4)
C15 C16 C17 C18 -0.4(6)
C20 C16 C17 C18 178.3(4)
C16 C17 C18 C13 -0.6(6)
C16 C17 C18 C21 178.6(4)
C14 C13 C18 C17 0.6(6)
N2 C13 C18 C17 -179.2(3)
C14 C13 C18 C21 -178.5(4)
N2 C13 C18 C21 1.7(6)
C25 O2 C22 C23 -10.7(5)
Cr1 O2 C22 C23 166.1(3)
O2 C22 C23 C24 30.9(5)
C22 C23 C24 C25 -39.2(5)
C22 O2 C25 C24 -14.0(4)
Cr1 O2 C25 C24 169.3(3)
C23 C24 C25 O2 32.7(4)
C29 O3 C26 C27 11.0(4)
Cr1 O3 C26 C27 -162.1(3)
O3 C26 C27 C28 -29.8(4)
C26 C27 C28 C29 37.5(5)
C26 O3 C29 C28 12.7(5)
Cr1 O3 C29 C28 -174.0(3)
C27 C28 C29 O3 -30.9(5)
C33 O4 C30 C31 -26(5)
O4 C30 C31 C32 40(3)
C30 C31 C32 C33 -38(2)
C30 O4 C33 C32 0(5)
C31 C32 C33 O4 24(4)
